data_7211168
loop_
_publ_author_name
'Kettner, Florian'
'Kischel, Marcus'
'Krautscheid, Harald'

_publ_section_title
;
 Coordination polymers based on 1,1&#x2032;-cobaltocenium dicarboxylate
 linkers
;
_journal_issue 42
_journal_name_full CrystEngComm
_journal_page_first 8437
_journal_paper_doi 10.1039/c3ce41371c
_journal_volume 15
_journal_year 2013
_chemical_formula_moiety 'C24 H16 Cd Co2 O8, C3 H7 N O'
_chemical_formula_sum 'C27 H23 Cd Co2 N O9'
_chemical_formula_weight 735.72
_space_group_IT_number 2
_symmetry_cell_setting triclinic
_symmetry_space_group_name_Hall '-P 1'
_symmetry_space_group_name_H-M 'P -1'
_atom_sites_solution_hydrogens geom
_atom_sites_solution_primary direct
_atom_sites_solution_secondary difmap
_audit_creation_method SHELXL-97
_cell_angle_alpha 75.452(17)
_cell_angle_beta 74.622(18)
_cell_angle_gamma 89.947(17)
_cell_formula_units_Z 2
_cell_length_a 10.513(2)
_cell_length_b 10.585(2)
_cell_length_c 13.976(3)
_cell_measurement_reflns_used 4709
_cell_measurement_temperature 215(2)
_cell_measurement_theta_max 26.1
_cell_measurement_theta_min 1.75
_cell_volume 1447.9(5)
_computing_cell_refinement 'STOE X-AREA'
_computing_data_collection 'STOE X-AREA'
_computing_data_reduction 'STOE X-AREA, STOE X-RED'
_computing_molecular_graphics 'DIAMOND 3.2'
_computing_publication_material 'WinGX publication routines (Farrugia, 1999)'
_computing_structure_refinement 'SHELXL-97 (Sheldrick, 1997)'
_computing_structure_solution 'SHELXS-97 (Sheldrick, 1997)'
_diffrn_ambient_temperature 215(2)
_diffrn_detector 'image plate'
_diffrn_detector_type STOE
_diffrn_measured_fraction_theta_full 0.952
_diffrn_measured_fraction_theta_max 0.952
_diffrn_measurement_device '2-circle goniometer'
_diffrn_measurement_device_type 'STOE IPDS 1'
_diffrn_measurement_method '\w scans'
_diffrn_radiation_monochromator graphite
_diffrn_radiation_source 'fine-focus sealed tube'
_diffrn_radiation_type MoK\a
_diffrn_radiation_wavelength 0.71073
_diffrn_reflns_av_R_equivalents 0.0000
_diffrn_reflns_av_sigmaI/netI 0.1113
_diffrn_reflns_limit_h_max 13
_diffrn_reflns_limit_h_min -13
_diffrn_reflns_limit_k_max 13
_diffrn_reflns_limit_k_min -13
_diffrn_reflns_limit_l_max 17
_diffrn_reflns_limit_l_min -17
_diffrn_reflns_number 13977
_diffrn_reflns_theta_full 26.50
_diffrn_reflns_theta_max 26.50
_diffrn_reflns_theta_min 2.73
_diffrn_standards_number none
_exptl_absorpt_coefficient_mu 1.911
_exptl_absorpt_correction_type none
_exptl_crystal_colour orange
_exptl_crystal_density_diffrn 1.688
_exptl_crystal_density_method 'not measured'
_exptl_crystal_description tip
_exptl_crystal_F_000 732
_exptl_crystal_size_max 0.26
_exptl_crystal_size_mid 0.15
_exptl_crystal_size_min 0.13
_refine_diff_density_max 1.283
_refine_diff_density_min -0.704
_refine_diff_density_rms 0.153
_refine_ls_extinction_method none
_refine_ls_goodness_of_fit_ref 0.896
_refine_ls_hydrogen_treatment constr
_refine_ls_matrix_type full
_refine_ls_number_parameters 364
_refine_ls_number_reflns 13977
_refine_ls_number_restraints 0
_refine_ls_restrained_S_all 0.896
_refine_ls_R_factor_all 0.1020
_refine_ls_R_factor_gt 0.0598
_refine_ls_shift/su_max 0.000
_refine_ls_shift/su_mean 0.000
_refine_ls_structure_factor_coef Fsqd
_refine_ls_weighting_details 'calc w=1/[\s^2^(Fo^2^)+(0.0626P)^2^+0.0000P] where P=(Fo^2^+2Fc^2^)/3'
_refine_ls_weighting_scheme calc
_refine_ls_wR_factor_gt 0.1281
_refine_ls_wR_factor_ref 0.1401
_reflns_number_gt 8283
_reflns_number_total 13977
_reflns_threshold_expression >2sigma(I)
_cod_data_source_file c3ce41371c.txt
_cod_data_source_block ip1-758
_cod_original_sg_symbol_Hall '-P 1 '
_cod_original_sg_symbol_H-M ' P-1'
_cod_database_code 7211168

loop_
_symmetry_equiv_pos_as_xyz
'x, y, z'
'-x, -y, -z'

loop_
_atom_site_label
_atom_site_type_symbol
_atom_site_fract_x
_atom_site_fract_y
_atom_site_fract_z
_atom_site_U_iso_or_equiv
_atom_site_adp_type
_atom_site_occupancy
_atom_site_symmetry_multiplicity
_atom_site_calc_flag
_atom_site_refinement_flags
C1 C 0.6772(7) 0.7647(6) 0.3524(5) 0.0459(16) Uani 1 1 d .
C2 C 0.8065(7) 0.8159(6) 0.2996(6) 0.0542(19) Uani 1 1 d .
H2 H 0.8372 0.8563 0.2288 0.065 Uiso 1 1 d R
C3 C 0.8838(8) 0.7967(7) 0.3713(7) 0.066(2) Uani 1 1 d .
H3 H 0.9743 0.8213 0.3558 0.080 Uiso 1 1 d R
C4 C 0.8016(9) 0.7349(8) 0.4690(7) 0.068(2) Uani 1 1 d .
H4 H 0.8269 0.7109 0.5304 0.081 Uiso 1 1 d R
C5 C 0.6738(7) 0.7152(7) 0.4581(6) 0.0533(18) Uani 1 1 d .
H5 H 0.5990 0.6758 0.5115 0.064 Uiso 1 1 d R
C6 C 0.5663(7) 0.7520(6) 0.3044(6) 0.0494(18) Uani 1 1 d .
C7 C 0.9525(7) 0.5128(6) 0.3169(5) 0.0482(16) Uani 1 1 d .
C8 C 0.8547(7) 0.5278(6) 0.2567(7) 0.0560(18) Uani 1 1 d .
H8 H 0.8715 0.5665 0.1859 0.067 Uiso 1 1 d R
C9 C 0.7334(8) 0.4742(6) 0.3240(7) 0.060(2) Uani 1 1 d .
H9 H 0.6539 0.4690 0.3060 0.072 Uiso 1 1 d R
C10 C 0.7497(8) 0.4284(7) 0.4254(7) 0.068(2) Uani 1 1 d .
H10 H 0.6830 0.3875 0.4851 0.081 Uiso 1 1 d R
C11 C 0.8826(8) 0.4553(7) 0.4202(7) 0.062(2) Uani 1 1 d .
H11 H 0.9191 0.4376 0.4763 0.074 Uiso 1 1 d R
C12 C 1.0926(7) 0.5675(7) 0.2768(7) 0.0535(18) Uani 1 1 d .
C13 C 0.5093(6) 0.3268(6) 0.1800(5) 0.0408(15) Uani 1 1 d .
C14 C 0.5751(6) 0.3261(6) 0.0794(5) 0.0496(17) Uani 1 1 d .
H14 H 0.5974 0.3986 0.0217 0.060 Uiso 1 1 d R
C15 C 0.6020(7) 0.1933(7) 0.0815(7) 0.060(2) Uani 1 1 d .
H15 H 0.6458 0.1629 0.0245 0.072 Uiso 1 1 d R
C16 C 0.5528(8) 0.1165(6) 0.1813(6) 0.059(2) Uani 1 1 d .
H16 H 0.5568 0.0255 0.2033 0.070 Uiso 1 1 d R
C17 C 0.4967(7) 0.1968(6) 0.2430(6) 0.0519(17) Uani 1 1 d .
H17 H 0.4570 0.1701 0.3142 0.062 Uiso 1 1 d R
C18 C 0.4563(7) 0.4428(6) 0.2171(5) 0.0446(16) Uani 1 1 d .
C19 C 0.2663(7) 0.0739(6) 0.1417(5) 0.0465(16) Uani 1 1 d .
C20 C 0.3240(7) 0.1406(6) 0.0363(5) 0.0453(16) Uani 1 1 d .
H20 H 0.3694 0.1027 -0.0160 0.054 Uiso 1 1 d R
C21 C 0.3000(8) 0.2747(7) 0.0250(6) 0.0568(19) Uani 1 1 d .
H21 H 0.3265 0.3418 -0.0362 0.068 Uiso 1 1 d R
C22 C 0.2294(7) 0.2892(6) 0.1220(6) 0.0543(18) Uani 1 1 d .
H22 H 0.2012 0.3685 0.1362 0.065 Uiso 1 1 d R
C23 C 0.2078(7) 0.1670(6) 0.1939(6) 0.0494(17) Uani 1 1 d .
H23 H 0.1626 0.1498 0.2641 0.059 Uiso 1 1 d R
C24 C 0.2773(7) -0.0714(6) 0.1904(6) 0.0477(17) Uani 1 1 d .
C25 C 0.8999(10) 0.1284(8) 0.4613(7) 0.074(2) Uani 1 1 d .
H25 H 0.8800 0.1052 0.5334 0.089 Uiso 1 1 calc R
C26 C 0.6710(10) 0.0781(10) 0.4852(10) 0.118(4) Uani 1 1 d .
H26A H 0.6743 0.0148 0.5480 0.177 Uiso 1 1 calc R
H26B H 0.6219 0.0386 0.4490 0.177 Uiso 1 1 calc R
H26C H 0.6274 0.1536 0.5019 0.177 Uiso 1 1 calc R
C27 C 0.8252(12) 0.1530(9) 0.3101(7) 0.096(3) Uani 1 1 d .
H27A H 0.7724 0.0927 0.2917 0.144 Uiso 1 1 calc R
H27B H 0.9181 0.1481 0.2773 0.144 Uiso 1 1 calc R
H27C H 0.8001 0.2414 0.2874 0.144 Uiso 1 1 calc R
Cd1 Cd 0.34787(5) 0.67554(5) 0.24822(4) 0.04190(14) Uani 1 1 d .
Co1 Co 0.80303(9) 0.62237(9) 0.36897(7) 0.0451(2) Uani 1 1 d .
Co2 Co 0.40671(9) 0.21105(8) 0.12899(6) 0.0411(2) Uani 1 1 d .
N1 N 0.8027(7) 0.1181(6) 0.4212(5) 0.0629(16) Uani 1 1 d .
O1 O 0.5909(6) 0.7855(6) 0.2099(4) 0.0809(18) Uani 1 1 d .
O2 O 0.4566(5) 0.7062(5) 0.3634(4) 0.0616(13) Uani 1 1 d .
O3 O 1.1490(5) 0.5758(5) 0.3441(4) 0.0628(14) Uani 1 1 d .
O4 O 1.1453(6) 0.5984(5) 0.1838(5) 0.0764(16) Uani 1 1 d .
O5 O 0.4185(6) 0.4325(5) 0.3091(4) 0.0684(16) Uani 1 1 d .
O6 O 0.4558(5) 0.5466(4) 0.1477(4) 0.0582(14) Uani 1 1 d .
O7 O 0.2249(6) -0.1129(5) 0.2820(4) 0.0725(16) Uani 1 1 d .
O8 O 0.3401(5) -0.1339(4) 0.1327(4) 0.0617(14) Uani 1 1 d .
O9 O 1.0186(7) 0.1669(7) 0.4115(5) 0.099(2) Uani 1 1 d .

loop_
_atom_site_aniso_label
_atom_site_aniso_U_11
_atom_site_aniso_U_22
_atom_site_aniso_U_33
_atom_site_aniso_U_23
_atom_site_aniso_U_13
_atom_site_aniso_U_12
C1 0.053(4) 0.037(3) 0.048(4) -0.012(3) -0.013(3) 0.013(3)
C2 0.050(4) 0.035(3) 0.067(5) -0.015(3) 0.003(4) -0.002(3)
C3 0.048(5) 0.060(5) 0.101(7) -0.035(5) -0.024(5) -0.006(4)
C4 0.081(6) 0.068(5) 0.081(6) -0.043(5) -0.045(5) 0.029(5)
C5 0.039(4) 0.071(5) 0.061(4) -0.038(4) -0.014(3) 0.009(4)
C6 0.057(5) 0.042(4) 0.061(5) -0.024(3) -0.025(4) 0.018(4)
C7 0.049(4) 0.043(4) 0.056(4) -0.014(3) -0.020(3) 0.000(3)
C8 0.045(4) 0.044(4) 0.081(5) -0.024(4) -0.014(4) 0.001(3)
C9 0.052(5) 0.040(4) 0.093(6) -0.023(4) -0.021(4) 0.003(3)
C10 0.058(5) 0.057(5) 0.083(6) -0.019(4) -0.011(4) -0.005(4)
C11 0.050(5) 0.051(4) 0.088(6) -0.028(4) -0.018(4) 0.001(4)
C12 0.045(4) 0.044(4) 0.073(5) -0.023(4) -0.012(4) 0.009(3)
C13 0.040(4) 0.044(4) 0.041(3) -0.010(3) -0.018(3) 0.003(3)
C14 0.044(4) 0.051(4) 0.055(4) -0.018(3) -0.013(3) 0.005(3)
C15 0.048(4) 0.064(5) 0.084(6) -0.042(4) -0.026(4) 0.015(4)
C16 0.068(5) 0.035(3) 0.082(5) -0.012(4) -0.038(4) 0.013(4)
C17 0.065(5) 0.035(3) 0.053(4) -0.003(3) -0.021(4) -0.005(3)
C18 0.056(4) 0.037(3) 0.048(4) -0.024(3) -0.014(3) 0.010(3)
C19 0.053(4) 0.037(3) 0.050(4) -0.015(3) -0.011(3) -0.001(3)
C20 0.051(4) 0.047(4) 0.041(3) -0.013(3) -0.016(3) 0.005(3)
C21 0.071(5) 0.045(4) 0.061(5) -0.012(3) -0.032(4) 0.005(4)
C22 0.057(4) 0.036(3) 0.078(5) -0.018(3) -0.029(4) 0.014(3)
C23 0.043(4) 0.052(4) 0.055(4) -0.022(3) -0.008(3) 0.006(3)
C24 0.041(4) 0.048(4) 0.051(4) -0.009(3) -0.010(3) -0.016(3)
C25 0.072(6) 0.080(6) 0.073(5) -0.029(5) -0.019(5) 0.009(5)
C26 0.077(7) 0.097(7) 0.160(11) -0.058(7) 0.027(7) -0.021(6)
C27 0.116(8) 0.074(6) 0.116(8) -0.042(6) -0.047(8) 0.018(6)
Cd1 0.0429(3) 0.0372(2) 0.0460(3) -0.0118(2) -0.0119(2) 0.0027(2)
Co1 0.0391(5) 0.0432(5) 0.0558(5) -0.0158(4) -0.0148(5) 0.0018(4)
Co2 0.0452(6) 0.0342(4) 0.0455(5) -0.0122(4) -0.0133(4) 0.0038(4)
N1 0.054(4) 0.064(4) 0.073(4) -0.026(4) -0.016(4) 0.000(3)
O1 0.092(5) 0.099(4) 0.052(3) -0.001(3) -0.038(3) 0.011(4)
O2 0.044(3) 0.079(3) 0.068(3) -0.027(3) -0.017(3) -0.001(3)
O3 0.039(3) 0.064(3) 0.080(4) -0.005(3) -0.021(3) -0.010(2)
O4 0.060(4) 0.081(4) 0.081(4) -0.016(3) -0.013(3) -0.005(3)
O5 0.098(4) 0.065(3) 0.045(3) -0.019(3) -0.020(3) 0.022(3)
O6 0.073(3) 0.039(2) 0.053(3) -0.012(2) -0.001(3) 0.009(2)
O7 0.086(4) 0.049(3) 0.062(4) 0.004(2) -0.004(3) -0.004(3)
O8 0.083(4) 0.044(3) 0.059(3) -0.018(2) -0.017(3) 0.018(3)
O9 0.075(5) 0.135(6) 0.097(5) -0.051(4) -0.023(4) -0.004(4)

loop_
_atom_type_symbol
_atom_type_description
_atom_type_scat_dispersion_real
_atom_type_scat_dispersion_imag
_atom_type_scat_source
C C 0.0033 0.0016 'International Tables Vol C Tables 4.2.6.8 and 6.1.1.4'
H H 0.0000 0.0000 'International Tables Vol C Tables 4.2.6.8 and 6.1.1.4'
Cd Cd -0.8075 1.2024 'International Tables Vol C Tables 4.2.6.8 and 6.1.1.4'
Co Co 0.3494 0.9721 'International Tables Vol C Tables 4.2.6.8 and 6.1.1.4'
N N 0.0061 0.0033 'International Tables Vol C Tables 4.2.6.8 and 6.1.1.4'
O O 0.0106 0.0060 'International Tables Vol C Tables 4.2.6.8 and 6.1.1.4'

loop_
_geom_angle_atom_site_label_1
_geom_angle_atom_site_label_2
_geom_angle_atom_site_label_3
_geom_angle
_geom_angle_site_symmetry_1
_geom_angle_site_symmetry_3
C2 C1 C5 107.1(7) . .
C2 C1 C6 126.0(7) . .
C5 C1 C6 126.7(7) . .
C2 C1 Co1 70.4(4) . .
C5 C1 Co1 69.4(3) . .
C6 C1 Co1 120.6(4) . .
C1 C2 C3 108.4(7) . .
C1 C2 Co1 69.2(4) . .
C3 C2 Co1 70.0(4) . .
C4 C3 C2 108.3(7) . .
C4 C3 Co1 70.2(5) . .
C2 C3 Co1 69.0(4) . .
C3 C4 C5 107.4(7) . .
C3 C4 Co1 69.7(4) . .
C5 C4 Co1 68.5(4) . .
C4 C5 C1 108.8(7) . .
C4 C5 Co1 70.8(4) . .
C1 C5 Co1 69.1(3) . .
O1 C6 O2 124.4(8) . .
O1 C6 C1 118.3(7) . .
O2 C6 C1 117.3(6) . .
C11 C7 C8 106.7(7) . .
C11 C7 C12 127.4(7) . .
C8 C7 C12 125.3(7) . .
C11 C7 Co1 68.3(4) . .
C8 C7 Co1 68.1(4) . .
C12 C7 Co1 121.5(4) . .
C9 C8 C7 107.5(7) . .
C9 C8 Co1 70.3(4) . .
C7 C8 Co1 69.3(4) . .
C8 C9 C10 108.7(7) . .
C8 C9 Co1 69.6(4) . .
C10 C9 Co1 69.1(5) . .
C11 C10 C9 108.2(7) . .
C11 C10 Co1 68.8(4) . .
C9 C10 Co1 69.5(4) . .
C10 C11 C7 108.9(8) . .
C10 C11 Co1 70.4(4) . .
C7 C11 Co1 70.9(4) . .
O4 C12 O3 124.8(7) . .
O4 C12 C7 119.8(8) . .
O3 C12 C7 115.4(7) . .
C14 C13 C17 108.4(6) . .
C14 C13 C18 126.8(6) . .
C17 C13 C18 124.8(6) . .
C14 C13 Co2 69.7(4) . .
C17 C13 Co2 70.5(4) . .
C18 C13 Co2 124.3(5) . .
C13 C14 C15 106.4(6) . .
C13 C14 Co2 69.6(4) . .
C15 C14 Co2 69.2(4) . .
C16 C15 C14 108.8(6) . .
C16 C15 Co2 70.8(4) . .
C14 C15 Co2 69.1(4) . .
C17 C16 C15 108.3(6) . .
C17 C16 Co2 70.3(4) . .
C15 C16 Co2 69.1(4) . .
C16 C17 C13 108.1(6) . .
C16 C17 Co2 70.0(4) . .
C13 C17 Co2 68.4(4) . .
O5 C18 O6 124.8(6) . .
O5 C18 C13 119.2(6) . .
O6 C18 C13 116.0(6) . .
C23 C19 C20 108.2(5) . .
C23 C19 C24 126.4(6) . .
C20 C19 C24 125.2(5) . .
C23 C19 Co2 71.0(4) . .
C20 C19 Co2 69.5(4) . .
C24 C19 Co2 121.3(5) . .
C21 C20 C19 107.2(6) . .
C21 C20 Co2 70.7(4) . .
C19 C20 Co2 69.0(4) . .
C22 C21 C20 107.7(6) . .
C22 C21 Co2 70.2(4) . .
C20 C21 Co2 68.5(4) . .
C23 C22 C21 109.3(5) . .
C23 C22 Co2 69.8(4) . .
C21 C22 Co2 69.7(4) . .
C22 C23 C19 107.5(6) . .
C22 C23 Co2 70.3(4) . .
C19 C23 Co2 68.2(4) . .
O7 C24 O8 126.4(7) . .
O7 C24 C19 117.3(6) . .
O8 C24 C19 116.3(6) . .
O7 C24 Cd1 72.9(4) . 1_545
O8 C24 Cd1 53.8(3) . 1_545
C19 C24 Cd1 168.1(5) . 1_545
O9 C25 N1 125.7(9) . .
O3 Cd1 O8 114.98(19) 1_455 1_565
O3 Cd1 O6 109.41(19) 1_455 .
O8 Cd1 O6 103.28(16) 1_565 .
O3 Cd1 O2 105.5(2) 1_455 .
O8 Cd1 O2 111.2(2) 1_565 .
O6 Cd1 O2 112.62(18) . .
O3 Cd1 C24 99.87(19) 1_455 1_565
O8 Cd1 C24 26.00(18) 1_565 1_565
O6 Cd1 C24 129.26(19) . 1_565
O2 Cd1 C24 97.5(2) . 1_565
C11 Co1 C1 163.0(3) . .
C11 Co1 C5 125.3(3) . .
C1 Co1 C5 41.5(3) . .
C11 Co1 C8 70.2(3) . .
C1 Co1 C8 117.5(3) . .
C5 Co1 C8 152.7(3) . .
C11 Co1 C10 40.8(3) . .
C1 Co1 C10 125.3(3) . .
C5 Co1 C10 106.9(3) . .
C8 Co1 C10 69.0(3) . .
C11 Co1 C2 155.2(3) . .
C1 Co1 C2 40.4(3) . .
C5 Co1 C2 68.3(3) . .
C8 Co1 C2 107.4(3) . .
C10 Co1 C2 163.0(3) . .
C11 Co1 C9 69.5(3) . .
C1 Co1 C9 106.0(3) . .
C5 Co1 C9 119.0(3) . .
C8 Co1 C9 40.1(3) . .
C10 Co1 C9 41.4(3) . .
C2 Co1 C9 125.4(3) . .
C11 Co1 C7 40.8(3) . .
C1 Co1 C7 154.4(3) . .
C5 Co1 C7 163.1(3) . .
C8 Co1 C7 42.6(3) . .
C10 Co1 C7 68.6(3) . .
C2 Co1 C7 120.7(3) . .
C9 Co1 C7 69.2(3) . .
C11 Co1 C3 119.9(3) . .
C1 Co1 C3 68.8(3) . .
C5 Co1 C3 67.9(3) . .
C8 Co1 C3 127.6(3) . .
C10 Co1 C3 153.9(4) . .
C2 Co1 C3 41.0(3) . .
C9 Co1 C3 163.9(4) . .
C7 Co1 C3 108.6(3) . .
C11 Co1 C4 107.2(3) . .
C1 Co1 C4 69.3(3) . .
C5 Co1 C4 40.6(3) . .
C8 Co1 C4 165.1(3) . .
C10 Co1 C4 119.3(4) . .
C2 Co1 C4 68.4(3) . .
C9 Co1 C4 154.0(4) . .
C7 Co1 C4 126.1(3) . .
C3 Co1 C4 40.1(3) . .
C13 Co2 C14 40.7(3) . .
C13 Co2 C15 68.6(3) . .
C14 Co2 C15 41.7(3) . .
C13 Co2 C19 155.7(3) . .
C14 Co2 C19 162.2(3) . .
C15 Co2 C19 124.5(3) . .
C13 Co2 C20 161.7(3) . .
C14 Co2 C20 124.0(3) . .
C15 Co2 C20 106.5(3) . .
C19 Co2 C20 41.5(3) . .
C13 Co2 C16 68.4(3) . .
C14 Co2 C16 69.1(3) . .
C15 Co2 C16 40.2(3) . .
C19 Co2 C16 107.2(3) . .
C20 Co2 C16 119.9(3) . .
C13 Co2 C17 41.2(2) . .
C14 Co2 C17 68.8(3) . .
C15 Co2 C17 67.5(3) . .
C19 Co2 C17 120.3(3) . .
C20 Co2 C17 154.9(2) . .
C16 Co2 C17 39.8(3) . .
C13 Co2 C21 125.3(3) . .
C14 Co2 C21 106.9(3) . .
C15 Co2 C21 120.7(3) . .
C19 Co2 C21 68.7(3) . .
C20 Co2 C21 40.8(2) . .
C16 Co2 C21 155.3(3) . .
C17 Co2 C21 163.4(3) . .
C13 Co2 C23 121.1(3) . .
C14 Co2 C23 155.2(2) . .
C15 Co2 C23 162.0(3) . .
C19 Co2 C23 40.8(2) . .
C20 Co2 C23 69.0(3) . .
C16 Co2 C23 125.8(3) . .
C17 Co2 C23 108.7(3) . .
C21 Co2 C23 68.0(3) . .
C13 Co2 C22 108.8(3) . .
C14 Co2 C22 120.7(3) . .
C15 Co2 C22 156.2(3) . .
C19 Co2 C22 67.9(3) . .
C20 Co2 C22 68.1(3) . .
C16 Co2 C22 162.8(3) . .
C17 Co2 C22 127.1(3) . .
C21 Co2 C22 40.1(3) . .
C23 Co2 C22 39.9(3) . .
C25 N1 C26 120.9(9) . .
C25 N1 C27 120.5(8) . .
C26 N1 C27 118.6(9) . .
C6 O2 Cd1 100.5(5) . .
C12 O3 Cd1 102.3(5) . 1_655
C18 O6 Cd1 99.7(4) . .
C24 O8 Cd1 100.2(4) . 1_545

loop_
_geom_bond_atom_site_label_1
_geom_bond_atom_site_label_2
_geom_bond_distance
_geom_bond_site_symmetry_2
C1 C2 1.397(9) .
C1 C5 1.428(9) .
C1 C6 1.513(10) .
C1 Co1 2.014(6) .
C2 C3 1.427(11) .
C2 Co1 2.030(6) .
C3 C4 1.401(11) .
C3 Co1 2.043(7) .
C4 C5 1.413(10) .
C4 Co1 2.049(7) .
C5 Co1 2.019(6) .
C6 O1 1.232(8) .
C6 O2 1.241(8) .
C7 C11 1.411(10) .
C7 C8 1.476(10) .
C7 C12 1.490(10) .
C7 Co1 2.039(6) .
C8 C9 1.389(10) .
C8 Co1 2.023(7) .
C9 C10 1.435(11) .
C9 Co1 2.032(8) .
C10 C11 1.405(11) .
C10 Co1 2.027(8) .
C11 Co1 2.005(7) .
C12 O4 1.228(9) .
C12 O3 1.257(9) .
C13 C14 1.395(9) .
C13 C17 1.420(8) .
C13 C18 1.500(8) .
C13 Co2 2.006(7) .
C14 C15 1.428(9) .
C14 Co2 2.007(7) .
C15 C16 1.387(10) .
C15 Co2 2.007(7) .
C16 C17 1.382(9) .
C16 Co2 2.029(7) .
C17 Co2 2.033(7) .
C18 O5 1.217(8) .
C18 O6 1.270(8) .
C19 C23 1.416(8) .
C19 C20 1.428(9) .
C19 C24 1.536(9) .
C19 Co2 2.013(7) .
C20 C21 1.418(9) .
C20 Co2 2.019(7) .
C21 C22 1.408(10) .
C21 Co2 2.048(7) .
C22 C23 1.401(9) .
C22 Co2 2.055(6) .
C23 Co2 2.049(7) .
C24 O7 1.216(8) .
C24 O8 1.229(8) .
C24 Cd1 2.758(7) 1_545
C25 O9 1.267(10) .
C25 N1 1.305(11) .
C26 N1 1.433(11) .
C27 N1 1.456(10) .
Cd1 O3 2.256(5) 1_455
Cd1 O8 2.262(5) 1_565
Cd1 O6 2.288(4) .
Cd1 O2 2.289(5) .
Cd1 C24 2.758(7) 1_565
O3 Cd1 2.256(5) 1_655
O8 Cd1 2.262(5) 1_545
